data_7026067
loop_
_publ_author_name
'Amoroso, Angelo J.'
'Banu, Afrosa'
'Coogan, Michael P.'
'Edwards, Peter G.'
'Hossain, Golzar'
'Malik, K. M. Abdul'

_publ_section_title
;
 Functionalisation of terpyridine complexes containing the Re(CO)3(+)
 moiety.
;
_journal_issue 30
_journal_name_full 'Dalton transactions (Cambridge, England : 2003)'
_journal_page_first 6993
_journal_page_last 7003
_journal_paper_doi 10.1039/c0dt00174k
_journal_volume 39
_journal_year 2010
_chemical_formula_moiety 'C21 H17 N4 O3 Re, 2(F6 P)'
_chemical_formula_sum 'C21 H17 F12 N4 O3 P2 Re'
_chemical_formula_weight 849.53
_chemical_name_systematic
;
?
;
_space_group_IT_number 14
_symmetry_cell_setting monoclinic
_symmetry_space_group_name_Hall '-P 2yn'
_symmetry_space_group_name_H-M 'P 1 21/n 1'
_atom_sites_solution_hydrogens geom
_atom_sites_solution_primary direct
_atom_sites_solution_secondary difmap
_audit_creation_method SHELXL-97
_cell_angle_alpha 90.00
_cell_angle_beta 91.8990(10)
_cell_angle_gamma 90.00
_cell_formula_units_Z 4
_cell_length_a 11.3456(3)
_cell_length_b 12.0228(3)
_cell_length_c 20.3267(6)
_cell_measurement_reflns_used 6233
_cell_measurement_temperature 150(2)
_cell_measurement_theta_max 27.47
_cell_measurement_theta_min 2.91
_cell_volume 2771.16(13)
_computing_cell_refinement 'HKL Scalepack (Otwinowski & Minor 1997)'
_computing_data_collection 'Collect (Nonius BV, 1997-2000)'
_computing_data_reduction 'HKL Denzo and Scalepack (Otwinowski & Minor 1997)'
_computing_molecular_graphics 'Ortep-3 for Windows (Farrugia, 1997)'
_computing_publication_material 'WinGX publication routines (Farrugia, 1999)'
_computing_structure_refinement 'SHELXL-97 (Sheldrick, 1997)'
_computing_structure_solution 'SHELXS-97 (Sheldrick, 1990)'
_diffrn_ambient_temperature 150(2)
_diffrn_measured_fraction_theta_full 0.970
_diffrn_measured_fraction_theta_max 0.970
_diffrn_measurement_device_type 'Nonius KappaCCD'
_diffrn_measurement_method '\w scans'
_diffrn_radiation_monochromator graphite
_diffrn_radiation_source 'fine-focus sealed tube'
_diffrn_radiation_type MoK\a
_diffrn_radiation_wavelength 0.71073
_diffrn_reflns_av_R_equivalents 0.0745
_diffrn_reflns_av_sigmaI/netI 0.0879
_diffrn_reflns_limit_h_max 14
_diffrn_reflns_limit_h_min -14
_diffrn_reflns_limit_k_max 15
_diffrn_reflns_limit_k_min -14
_diffrn_reflns_limit_l_max 26
_diffrn_reflns_limit_l_min -26
_diffrn_reflns_number 18125
_diffrn_reflns_theta_full 27.58
_diffrn_reflns_theta_max 27.58
_diffrn_reflns_theta_min 3.14
_diffrn_standards_decay_% none
_exptl_absorpt_coefficient_mu 4.614
_exptl_absorpt_correction_T_max 0.5445
_exptl_absorpt_correction_T_min 0.4588
_exptl_absorpt_correction_type multi-scan
_exptl_absorpt_process_details
;
[Blessing, Acta Cryst. (1995). A51, 33-38]
;
_exptl_crystal_colour Green
_exptl_crystal_density_diffrn 2.036
_exptl_crystal_density_method 'not measured'
_exptl_crystal_description Prismatic
_exptl_crystal_F_000 1632
_exptl_crystal_size_max 0.20
_exptl_crystal_size_mid 0.18
_exptl_crystal_size_min 0.15
_refine_diff_density_max 2.860
_refine_diff_density_min -2.391
_refine_diff_density_rms 0.196
_refine_ls_extinction_method none
_refine_ls_goodness_of_fit_ref 1.035
_refine_ls_hydrogen_treatment constr
_refine_ls_matrix_type full
_refine_ls_number_parameters 390
_refine_ls_number_reflns 6233
_refine_ls_number_restraints 0
_refine_ls_restrained_S_all 1.035
_refine_ls_R_factor_all 0.0654
_refine_ls_R_factor_gt 0.0459
_refine_ls_shift/su_max 0.001
_refine_ls_shift/su_mean 0.000
_refine_ls_structure_factor_coef Fsqd
_refine_ls_weighting_details 'calc w=1/[\s^2^(Fo^2^)+(0.0451P)^2^+0.0000P] where P=(Fo^2^+2Fc^2^)/3'
_refine_ls_weighting_scheme calc
_refine_ls_wR_factor_gt 0.1033
_refine_ls_wR_factor_ref 0.1092
_reflns_number_gt 4737
_reflns_number_total 6233
_reflns_threshold_expression >2sigma(I)
_cod_data_source_file c0dt00174k.txt
_cod_data_source_block comp5
_cod_depositor_comments
;
The following automatic conversions were performed:

'_symmetry_cell_setting' value 'Monoclinic' changed to 'monoclinic'
according to /home/saulius/struct/CIF-dictionaries/cif_core.dic
dictionary named 'cif_core.dic' version 2.4.2 from 2011-04-26.

Automatic conversion script
Id: cif_fix_values 1891 2012-01-12 08:04:46Z andrius 
;
_cod_original_sg_symbol_H-M 'P 21/n'
_cod_database_code 7026067

loop_
_symmetry_equiv_pos_as_xyz
'x, y, z'
'-x+1/2, y+1/2, -z+1/2'
'-x, -y, -z'
'x-1/2, -y-1/2, z-1/2'

loop_
_atom_site_label
_atom_site_type_symbol
_atom_site_fract_x
_atom_site_fract_y
_atom_site_fract_z
_atom_site_U_iso_or_equiv
_atom_site_adp_type
_atom_site_occupancy
_atom_site_symmetry_multiplicity
_atom_site_calc_flag
_atom_site_refinement_flags
Re1 Re 0.68700(2) 0.158971(16) 0.227628(11) 0.01942(10) Uani 1 1 d .
O1 O 0.8807(5) 0.0182(4) 0.2962(2) 0.0500(14) Uani 1 1 d .
O2 O 0.8670(5) 0.3221(4) 0.1738(2) 0.0437(13) Uani 1 1 d .
O3 O 0.6976(5) 0.3189(4) 0.3446(2) 0.0472(14) Uani 1 1 d .
N1 N 0.6712(4) 0.0520(3) 0.1421(2) 0.0208(11) Uani 1 1 d .
N2 N 0.5446(4) 0.0429(3) 0.2495(2) 0.0181(10) Uani 1 1 d .
N3 N 0.4626(5) 0.2001(5) 0.3724(3) 0.0372(14) Uani 1 1 d .
C1 C 0.8084(6) 0.0714(5) 0.2703(3) 0.0325(16) Uani 1 1 d .
C2 C 0.8011(6) 0.2583(5) 0.1939(3) 0.0281(15) Uani 1 1 d .
C3 C 0.6917(6) 0.2584(5) 0.3019(3) 0.0322(16) Uani 1 1 d .
C6 C 0.5799(6) -0.0213(5) 0.1401(3) 0.0274(15) Uani 1 1 d .
C7 C 0.5576(6) -0.0845(5) 0.0842(3) 0.0314(16) Uani 1 1 d .
H7 H 0.4932 -0.1350 0.0824 0.038 Uiso 1 1 calc R
C8 C 0.6286(7) -0.0740(5) 0.0313(3) 0.0382(18) Uani 1 1 d .
H8 H 0.6131 -0.1167 -0.0073 0.046 Uiso 1 1 calc R
C9 C 0.7212(7) -0.0025(5) 0.0342(3) 0.0357(17) Uani 1 1 d .
H9 H 0.7722 0.0047 -0.0017 0.043 Uiso 1 1 calc R
C10 C 0.7392(6) 0.0597(5) 0.0909(3) 0.0329(16) Uani 1 1 d .
H10 H 0.8035 0.1103 0.0931 0.039 Uiso 1 1 calc R
C11 C 0.5131(5) -0.0290(4) 0.2005(3) 0.0213(13) Uani 1 1 d .
C12 C 0.4250(6) -0.1078(4) 0.2073(3) 0.0278(15) Uani 1 1 d .
H12 H 0.4066 -0.1581 0.1725 0.033 Uiso 1 1 calc R
C13 C 0.3652(6) -0.1127(5) 0.2642(3) 0.0357(17) Uani 1 1 d .
H13 H 0.3041 -0.1658 0.2690 0.043 Uiso 1 1 calc R
C14 C 0.3937(6) -0.0403(5) 0.3147(3) 0.0306(15) Uani 1 1 d .
H14 H 0.3528 -0.0420 0.3547 0.037 Uiso 1 1 calc R
C15 C 0.4844(5) 0.0358(4) 0.3054(3) 0.0227(13) Uani 1 1 d .
C16 C 0.5201(7) 0.1062(5) 0.3640(3) 0.0362(17) Uani 1 1 d .
C17 C 0.6037(7) 0.0668(7) 0.4119(3) 0.049(2) Uani 1 1 d .
H17 H 0.6426 -0.0024 0.4064 0.059 Uiso 1 1 calc R
C18 C 0.6263(8) 0.1307(6) 0.4657(4) 0.055(2) Uani 1 1 d .
H18 H 0.6837 0.1089 0.4983 0.066 Uiso 1 1 calc R
C19 C 0.5657(8) 0.2256(6) 0.4717(4) 0.052(2) Uani 1 1 d .
H19 H 0.5802 0.2677 0.5107 0.063 Uiso 1 1 calc R
C20 C 0.4859(8) 0.2668(7) 0.4274(4) 0.056(2) Uani 1 1 d .
H20 H 0.4482 0.3364 0.4334 0.067 Uiso 1 1 calc R
C21 C 0.3796(7) 0.2376(6) 0.3243(3) 0.048(2) Uani 1 1 d .
H21A H 0.4189 0.2499 0.2827 0.072 Uiso 1 1 calc R
H21B H 0.3444 0.3074 0.3389 0.072 Uiso 1 1 calc R
H21C H 0.3176 0.1814 0.3178 0.072 Uiso 1 1 calc R
P1 P 0.17729(17) 0.16369(12) 0.47998(8) 0.0288(4) Uani 1 1 d .
P2 P 0.1512(3) 0.09282(18) 0.15148(12) 0.0642(7) Uani 1 1 d .
F1 F 0.0895(4) 0.2404(3) 0.5201(2) 0.0599(13) Uani 1 1 d .
F2 F 0.1407(5) 0.0565(3) 0.5182(2) 0.0729(15) Uani 1 1 d .
F3 F 0.0746(5) 0.1427(4) 0.4271(3) 0.0840(19) Uani 1 1 d .
F4 F 0.2642(4) 0.0877(3) 0.43884(19) 0.0530(12) Uani 1 1 d .
F5 F 0.2147(4) 0.2717(3) 0.4403(2) 0.0560(12) Uani 1 1 d .
F6 F 0.2779(5) 0.1859(4) 0.5325(2) 0.0778(18) Uani 1 1 d .
F7 F 0.0522(7) 0.1631(5) 0.1804(5) 0.146(4) Uani 1 1 d .
F8 F 0.0653(6) 0.0540(5) 0.0912(3) 0.116(2) Uani 1 1 d .
F9 F 0.1874(7) 0.1885(6) 0.1084(3) 0.126(3) Uani 1 1 d .
F10 F 0.2448(6) 0.0121(6) 0.1225(2) 0.121(3) Uani 1 1 d .
F11 F 0.2434(7) 0.1364(5) 0.2052(3) 0.113(3) Uani 1 1 d .
F12 F 0.1225(9) -0.0051(5) 0.1976(3) 0.157(3) Uani 1 1 d .
N4 N 0.5520(4) 0.2522(4) 0.1781(2) 0.0224(11) Uani 1 1 d .
C4 C 0.4885(6) 0.3086(5) 0.1503(3) 0.0265(14) Uani 1 1 d .
C5 C 0.4091(6) 0.3837(6) 0.1142(4) 0.0433(19) Uani 1 1 d .
H5A H 0.3945 0.4496 0.1412 0.065 Uiso 1 1 calc R
H5B H 0.3342 0.3456 0.1041 0.065 Uiso 1 1 calc R
H5C H 0.4450 0.4064 0.0732 0.065 Uiso 1 1 calc R

loop_
_atom_site_aniso_label
_atom_site_aniso_U_11
_atom_site_aniso_U_22
_atom_site_aniso_U_33
_atom_site_aniso_U_23
_atom_site_aniso_U_13
_atom_site_aniso_U_12
Re1 0.01756(16) 0.01533(12) 0.02530(16) 0.00094(8) -0.00042(11) -0.00142(10)
O1 0.033(3) 0.051(3) 0.065(3) 0.024(3) -0.005(3) 0.009(3)
O2 0.043(3) 0.044(3) 0.045(3) 0.014(2) 0.003(3) -0.023(2)
O3 0.062(4) 0.041(3) 0.038(3) -0.018(2) 0.011(3) -0.027(3)
N1 0.024(3) 0.015(2) 0.023(3) 0.0008(18) 0.003(2) 0.003(2)
N2 0.019(3) 0.014(2) 0.021(3) -0.0013(17) 0.001(2) -0.001(2)
N3 0.037(4) 0.037(3) 0.038(3) -0.005(3) 0.015(3) -0.010(3)
C1 0.030(4) 0.035(3) 0.032(4) 0.006(3) -0.008(3) -0.004(3)
C2 0.031(4) 0.024(3) 0.029(3) 0.004(2) -0.003(3) 0.010(3)
C3 0.040(5) 0.026(3) 0.031(4) 0.002(3) 0.005(3) 0.000(3)
C6 0.033(4) 0.021(3) 0.028(3) -0.001(2) -0.008(3) 0.006(3)
C7 0.033(4) 0.032(3) 0.029(4) -0.002(3) -0.001(3) -0.005(3)
C8 0.049(5) 0.045(4) 0.021(4) -0.008(3) 0.001(3) 0.010(4)
C9 0.048(5) 0.030(3) 0.031(4) 0.002(3) 0.013(3) 0.005(3)
C10 0.042(5) 0.021(3) 0.036(4) 0.007(3) 0.010(3) 0.004(3)
C11 0.016(3) 0.019(3) 0.028(3) 0.002(2) -0.009(3) 0.000(3)
C12 0.029(4) 0.024(3) 0.030(4) -0.004(2) -0.003(3) -0.006(3)
C13 0.026(4) 0.030(3) 0.051(5) 0.005(3) 0.002(3) -0.013(3)
C14 0.026(4) 0.030(3) 0.036(4) 0.001(3) 0.004(3) -0.004(3)
C15 0.019(4) 0.021(3) 0.028(3) -0.001(2) 0.000(3) -0.002(3)
C16 0.036(5) 0.033(3) 0.040(4) -0.003(3) 0.017(3) -0.010(3)
C17 0.053(6) 0.072(5) 0.021(4) -0.015(3) -0.003(4) -0.025(4)
C18 0.060(6) 0.056(5) 0.049(5) 0.007(4) -0.012(5) -0.005(5)
C19 0.061(6) 0.050(4) 0.045(5) -0.002(4) -0.002(4) -0.005(4)
C20 0.068(7) 0.059(5) 0.042(5) -0.007(4) 0.028(4) -0.014(5)
C21 0.061(6) 0.033(4) 0.051(5) 0.004(3) 0.011(4) 0.027(4)
P1 0.0343(11) 0.0256(8) 0.0265(9) -0.0017(6) 0.0027(8) 0.0001(7)
P2 0.077(2) 0.0511(12) 0.0641(16) -0.0069(11) -0.0080(14) 0.0264(13)
F1 0.077(4) 0.043(2) 0.062(3) -0.001(2) 0.034(3) 0.012(2)
F2 0.077(4) 0.042(2) 0.103(4) 0.026(2) 0.044(3) 0.004(2)
F3 0.069(4) 0.066(3) 0.114(5) -0.034(3) -0.047(4) 0.007(3)
F4 0.061(3) 0.038(2) 0.062(3) -0.0031(19) 0.027(2) 0.014(2)
F5 0.063(3) 0.038(2) 0.069(3) 0.0156(19) 0.030(2) 0.008(2)
F6 0.090(5) 0.064(3) 0.076(4) -0.022(2) -0.041(3) 0.016(3)
F7 0.092(6) 0.093(5) 0.256(11) -0.051(5) 0.054(7) 0.010(4)
F8 0.095(5) 0.094(4) 0.155(6) -0.023(4) -0.049(4) -0.008(4)
F9 0.134(7) 0.127(5) 0.114(5) 0.043(4) -0.049(5) -0.039(5)
F10 0.132(6) 0.175(6) 0.055(3) -0.044(4) -0.012(4) 0.093(5)
F11 0.155(7) 0.103(4) 0.080(4) -0.038(3) -0.046(4) 0.060(4)
F12 0.284(11) 0.068(4) 0.122(5) 0.015(4) 0.082(6) 0.019(5)
N4 0.018(3) 0.021(2) 0.028(3) 0.002(2) 0.003(2) 0.000(2)
C4 0.020(4) 0.025(3) 0.035(4) -0.001(3) 0.008(3) -0.003(3)
C5 0.027(4) 0.044(4) 0.059(5) 0.019(3) 0.001(4) 0.015(3)

loop_
_atom_type_symbol
_atom_type_description
_atom_type_scat_dispersion_real
_atom_type_scat_dispersion_imag
_atom_type_scat_source
C C 0.0033 0.0016 'International Tables Vol C Tables 4.2.6.8 and 6.1.1.4'
H H 0.0000 0.0000 'International Tables Vol C Tables 4.2.6.8 and 6.1.1.4'
N N 0.0061 0.0033 'International Tables Vol C Tables 4.2.6.8 and 6.1.1.4'
O O 0.0106 0.0060 'International Tables Vol C Tables 4.2.6.8 and 6.1.1.4'
F F 0.0171 0.0103 'International Tables Vol C Tables 4.2.6.8 and 6.1.1.4'
P P 0.1023 0.0942 'International Tables Vol C Tables 4.2.6.8 and 6.1.1.4'
Re Re -1.0185 7.2310 'International Tables Vol C Tables 4.2.6.8 and 6.1.1.4'

loop_
_geom_angle_atom_site_label_1
_geom_angle_atom_site_label_2
_geom_angle_atom_site_label_3
_geom_angle
C2 Re1 C1 91.2(3)
C2 Re1 C3 83.8(3)
C1 Re1 C3 89.1(3)
C2 Re1 N4 89.3(2)
C1 Re1 N4 178.2(2)
C3 Re1 N4 92.6(2)
C2 Re1 N1 97.1(2)
C1 Re1 N1 94.4(2)
C3 Re1 N1 176.4(2)
N4 Re1 N1 83.90(17)
C2 Re1 N2 170.5(2)
C1 Re1 N2 94.7(2)
C3 Re1 N2 103.7(2)
N4 Re1 N2 84.68(17)
N1 Re1 N2 75.09(17)
C10 N1 C6 119.1(5)
C10 N1 Re1 123.8(4)
C6 N1 Re1 116.9(4)
C15 N2 C11 116.7(5)
C15 N2 Re1 127.5(3)
C11 N2 Re1 115.7(4)
C16 N3 C20 121.0(7)
C16 N3 C21 120.4(6)
C20 N3 C21 118.5(6)
O1 C1 Re1 179.4(6)
O2 C2 Re1 177.2(5)
O3 C3 Re1 177.5(6)
N1 C6 C7 119.9(6)
N1 C6 C11 115.5(5)
C7 C6 C11 124.6(6)
C8 C7 C6 119.8(6)
C8 C7 H7 120.1
C6 C7 H7 120.1
C9 C8 C7 120.0(6)
C9 C8 H8 120.0
C7 C8 H8 120.0
C8 C9 C10 118.1(7)
C8 C9 H9 121.0
C10 C9 H9 121.0
N1 C10 C9 123.1(6)
N1 C10 H10 118.5
C9 C10 H10 118.5
N2 C11 C12 122.2(6)
N2 C11 C6 116.3(5)
C12 C11 C6 121.4(5)
C13 C12 C11 119.8(5)
C13 C12 H12 120.1
C11 C12 H12 120.1
C12 C13 C14 119.6(6)
C12 C13 H13 120.2
C14 C13 H13 120.2
C13 C14 C15 118.0(6)
C13 C14 H14 121.0
C15 C14 H14 121.0
N2 C15 C14 123.6(5)
N2 C15 C16 120.0(5)
C14 C15 C16 116.2(5)
N3 C16 C17 121.3(6)
N3 C16 C15 117.6(6)
C17 C16 C15 120.7(6)
C18 C17 C16 118.0(8)
C18 C17 H17 121.0
C16 C17 H17 121.0
C19 C18 C17 118.2(8)
C19 C18 H18 120.9
C17 C18 H18 120.9
C18 C19 C20 125.9(7)
C18 C19 H19 117.0
C20 C19 H19 117.0
C19 C20 N3 115.4(8)
C19 C20 H20 122.3
N3 C20 H20 122.3
N3 C21 H21A 109.5
N3 C21 H21B 109.5
H21A C21 H21B 109.5
N3 C21 H21C 109.5
H21A C21 H21C 109.5
H21B C21 H21C 109.5
F6 P1 F2 90.1(3)
F6 P1 F3 179.2(3)
F2 P1 F3 90.2(3)
F6 P1 F5 90.3(3)
F2 P1 F5 179.3(3)
F3 P1 F5 89.4(3)
F6 P1 F4 90.3(3)
F2 P1 F4 88.1(2)
F3 P1 F4 90.4(3)
F5 P1 F4 91.3(2)
F6 P1 F1 90.4(3)
F2 P1 F1 92.4(2)
F3 P1 F1 88.9(3)
F5 P1 F1 88.2(2)
F4 P1 F1 179.1(2)
F9 P2 F7 91.1(5)
F9 P2 F12 176.2(5)
F7 P2 F12 90.9(5)
F9 P2 F10 93.1(5)
F7 P2 F10 175.0(4)
F12 P2 F10 85.1(4)
F9 P2 F11 87.8(4)
F7 P2 F11 91.7(4)
F12 P2 F11 88.9(5)
F10 P2 F11 91.3(3)
F9 P2 F8 87.1(4)
F7 P2 F8 91.1(5)
F12 P2 F8 96.1(5)
F10 P2 F8 86.3(3)
F11 P2 F8 174.2(5)
C4 N4 Re1 173.4(5)
N4 C4 C5 178.4(7)
C4 C5 H5A 109.5
C4 C5 H5B 109.5
H5A C5 H5B 109.5
C4 C5 H5C 109.5
H5A C5 H5C 109.5
H5B C5 H5C 109.5

loop_
_geom_bond_atom_site_label_1
_geom_bond_atom_site_label_2
_geom_bond_distance
Re1 C2 1.906(7)
Re1 C1 1.918(7)
Re1 C3 1.925(6)
Re1 N4 2.125(5)
Re1 N1 2.164(4)
Re1 N2 2.192(4)
O1 C1 1.153(7)
O2 C2 1.155(7)
O3 C3 1.133(7)
N1 C10 1.320(8)
N1 C6 1.360(7)
N2 C15 1.347(7)
N2 C11 1.359(6)
N3 C16 1.318(9)
N3 C20 1.394(9)
N3 C21 1.408(9)
C6 C7 1.384(8)
C6 C11 1.466(8)
C7 C8 1.369(9)
C7 H7 0.9500
C8 C9 1.357(9)
C8 H8 0.9500
C9 C10 1.383(8)
C9 H9 0.9500
C10 H10 0.9500
C11 C12 1.387(8)
C12 C13 1.362(9)
C12 H12 0.9500
C13 C14 1.377(8)
C13 H13 0.9500
C14 C15 1.394(8)
C14 H14 0.9500
C15 C16 1.505(8)
C16 C17 1.419(10)
C17 C18 1.355(9)
C17 H17 0.9500
C18 C19 1.339(11)
C18 H18 0.9500
C19 C20 1.351(11)
C19 H19 0.9500
C20 H20 0.9500
C21 H21A 0.9800
C21 H21B 0.9800
C21 H21C 0.9800
P1 F6 1.559(5)
P1 F2 1.567(4)
P1 F3 1.580(5)
P1 F5 1.593(4)
P1 F4 1.600(4)
P1 F1 1.600(4)
P2 F9 1.511(7)
P2 F7 1.537(7)
P2 F12 1.547(6)
P2 F10 1.568(6)
P2 F11 1.577(6)
P2 F8 1.608(6)
N4 C4 1.128(7)
C4 C5 1.456(9)
C5 H5A 0.9800
C5 H5B 0.9800
C5 H5C 0.9800
